data_7246021
loop_
_publ_author_name
'Tan, Sang Loon'
'Tan, Yee Seng'
'Bin Shahari, Muhammad Syafiq'
'Junaid, Ahmad'
'Dolzhenko, Anton V.'
'Tiekink, Edward R. T.'

_publ_section_title
;
 Ethanol- and heat-mediated phase change from a kinetic (Z&#x2032; = 4)
 polymorph to a thermodynamic (Z&#x2032; = 1) polymorph for an
 N2,6-diaryl-1,3,5-triazine-2,4-diamine
;
_journal_issue 5
_journal_name_full CrystEngComm
_journal_page_first 798
_journal_page_last 812
_journal_paper_doi 10.1039/D2CE01548J
_journal_volume 25
_journal_year 2023
_chemical_formula_moiety 'C19 H21 N5 O4'
_chemical_formula_sum 'C19 H21 N5 O4'
_chemical_formula_weight 383.41
_space_group_crystal_system monoclinic
_space_group_IT_number 14
_space_group_name_Hall '-P 2yn'
_space_group_name_H-M_alt 'P 1 21/n 1'
_atom_sites_solution_hydrogens mixed
_atom_sites_solution_primary direct
_atom_sites_solution_secondary difmap
_audit_creation_method SHELXL-2018/3
_audit_update_record
;
2022-10-28 deposited with the CCDC.	2022-12-19 downloaded from the CCDC.
;
_cell_angle_alpha 90
_cell_angle_beta 101.5857(8)
_cell_angle_gamma 90
_cell_formula_units_Z 4
_cell_length_a 7.85094(7)
_cell_length_b 17.15939(18)
_cell_length_c 14.25371(12)
_cell_measurement_reflns_used 16291
_cell_measurement_temperature 100(2)
_cell_measurement_theta_max 76.7590
_cell_measurement_theta_min 4.0320
_cell_volume 1881.10(3)
_computing_cell_refinement 'CrysAlisPro (Rigaku OD, 2017)'
_computing_data_collection 'CrysAlisPro (Rigaku OD, 2017)'
_computing_data_reduction 'CrysAlisPro (Rigaku OD, 2017)'
_computing_molecular_graphics 'ORTEP-3 for Windows (Farrugia, 2012), DIAMOND (Brandenburg, 2006)'
_computing_publication_material 'publCIF (Westrip, 2010)'
_computing_structure_refinement 'SHELXL-2018/3 (Sheldrick, 2015b)'
_computing_structure_solution 'SHELXS (Sheldrick, 2015a)'
_diffrn_ambient_temperature 100(2)
_diffrn_detector_area_resol_mean 5.2558
_diffrn_measured_fraction_theta_full 1.000
_diffrn_measured_fraction_theta_max 0.999
_diffrn_measurement_device_type 'XtaLAB Synergy, Dualflex, AtlasS2'
_diffrn_measurement_method '\w scans'
_diffrn_radiation_type CuK\a
_diffrn_radiation_wavelength 1.54184
_diffrn_reflns_av_R_equivalents 0.0213
_diffrn_reflns_av_unetI/netI 0.0128
_diffrn_reflns_Laue_measured_fraction_full 1.000
_diffrn_reflns_Laue_measured_fraction_max 0.999
_diffrn_reflns_limit_h_max 9
_diffrn_reflns_limit_h_min -9
_diffrn_reflns_limit_k_max 19
_diffrn_reflns_limit_k_min -21
_diffrn_reflns_limit_l_max 17
_diffrn_reflns_limit_l_min -16
_diffrn_reflns_number 25531
_diffrn_reflns_point_group_measured_fraction_full 1.000
_diffrn_reflns_point_group_measured_fraction_max 0.999
_diffrn_reflns_theta_full 67.684
_diffrn_reflns_theta_max 75.275
_diffrn_reflns_theta_min 4.082
_diffrn_source 'micro-focus sealed X-ray tube'
_exptl_absorpt_coefficient_mu 0.809
_exptl_absorpt_correction_T_max 1.000
_exptl_absorpt_correction_T_min 0.699
_exptl_absorpt_correction_type gaussian
_exptl_absorpt_process_details 'CrysAlisPro (Rigaku OD, 2017)'
_exptl_crystal_colour colourless
_exptl_crystal_density_diffrn 1.354
_exptl_crystal_description prism
_exptl_crystal_F_000 808
_exptl_crystal_size_max 0.184
_exptl_crystal_size_mid 0.093
_exptl_crystal_size_min 0.071
_refine_diff_density_max 0.234
_refine_diff_density_min -0.245
_refine_diff_density_rms 0.045
_refine_ls_extinction_method none
_refine_ls_goodness_of_fit_ref 1.048
_refine_ls_hydrogen_treatment mixed
_refine_ls_matrix_type full
_refine_ls_number_parameters 266
_refine_ls_number_reflns 3884
_refine_ls_number_restraints 3
_refine_ls_restrained_S_all 1.047
_refine_ls_R_factor_all 0.0362
_refine_ls_R_factor_gt 0.0347
_refine_ls_shift/su_max 0.001
_refine_ls_shift/su_mean 0.000
_refine_ls_structure_factor_coef Fsqd
_refine_ls_weighting_details 'w=1/[\s^2^(Fo^2^)+(0.0558P)^2^+0.5212P] where P=(Fo^2^+2Fc^2^)/3'
_refine_ls_weighting_scheme calc
_refine_ls_wR_factor_gt 0.0960
_refine_ls_wR_factor_ref 0.0976
_reflns_Friedel_coverage 0.000
_reflns_number_gt 3661
_reflns_number_total 3884
_reflns_threshold_expression 'I > 2\s(I)'
_cod_data_source_file d2ce01548j2.cif
_cod_data_source_block shelx_CCDC1
_cod_depositor_comments 'Adding full bibliography for 7246020--7246021.cif.'
_cod_original_sg_symbol_H-M 'P 21/n'
_cod_database_code 7246021
_shelx_shelxl_version_number 2018/3
_shelx_space_group_comment
;
The symmetry employed for this shelxl refinement is uniquely defined
by the following loop, which should always be used as a source of
symmetry information in preference to the above space-group names.
They are only intended as comments.
;
_shelx_estimated_absorpt_t_min 0.865
_shelx_estimated_absorpt_t_max 0.945

loop_
_space_group_symop_operation_xyz
'x, y, z'
'-x+1/2, y+1/2, -z+1/2'
'-x, -y, -z'
'x-1/2, -y-1/2, z-1/2'

loop_
_atom_site_label
_atom_site_type_symbol
_atom_site_fract_x
_atom_site_fract_y
_atom_site_fract_z
_atom_site_U_iso_or_equiv
_atom_site_adp_type
_atom_site_occupancy
_atom_site_site_symmetry_order
_atom_site_calc_flag
_atom_site_refinement_flags_posn
_atom_site_refinement_flags_adp
_atom_site_refinement_flags_occupancy
_atom_site_disorder_assembly
_atom_site_disorder_group
O1 O 0.87547(9) 0.23435(4) 0.75822(5) 0.02335(18) Uani 1 1 d . . . . .
O2 O 1.15400(9) 0.31910(4) 0.82779(5) 0.02260(17) Uani 1 1 d . . . . .
O3 O 1.16165(9) 0.47459(5) 0.79458(6) 0.02612(19) Uani 1 1 d . . . . .
O4 O 0.10186(11) 0.08373(5) 0.49425(6) 0.03008(19) Uani 1 1 d . . . . .
N1 N 0.23396(10) 0.53058(5) 0.55623(6) 0.01851(18) Uani 1 1 d . . . . .
H1N H 0.2458(12) 0.6690(7) 0.5844(9) 0.022 Uiso 1 1 d D U . . .
H2N H 0.4290(14) 0.6785(7) 0.6443(8) 0.022 Uiso 1 1 d D U . . .
N2 N 0.34864(11) 0.64963(5) 0.60930(7) 0.02243(19) Uani 1 1 d D . . . .
N3 N 0.52948(10) 0.54394(5) 0.64169(6) 0.01917(18) Uani 1 1 d . . . . .
N5 N 0.41706(10) 0.41858(5) 0.59088(6) 0.01823(18) Uani 1 1 d . . . . .
N6 N 0.13051(11) 0.40815(5) 0.51169(6) 0.01995(19) Uani 1 1 d D . . . .
H3N H 0.0273(12) 0.4298(7) 0.4943(9) 0.024 Uiso 1 1 d D U . . .
C2 C 0.37078(12) 0.57275(6) 0.60152(7) 0.0181(2) Uani 1 1 d . . . . .
C4 C 0.54167(12) 0.46688(6) 0.63410(7) 0.0174(2) Uani 1 1 d . . . . .
C6 C 0.26546(12) 0.45351(6) 0.55377(7) 0.0174(2) Uani 1 1 d . . . . .
C41 C 0.70777(12) 0.42915(6) 0.68066(7) 0.0183(2) Uani 1 1 d . . . . .
C42 C 0.70840(12) 0.34890(6) 0.69519(7) 0.0194(2) Uani 1 1 d . . . . .
H42 H 0.606225 0.319103 0.673125 0.023 Uiso 1 1 calc R U . . .
C43 C 0.86001(12) 0.31289(6) 0.74230(7) 0.0195(2) Uani 1 1 d . . . . .
C44 C 1.01066(12) 0.35646(6) 0.77587(7) 0.0201(2) Uani 1 1 d . . . . .
C45 C 1.00880(12) 0.43694(6) 0.75993(7) 0.0204(2) Uani 1 1 d . . . . .
C46 C 0.85748(12) 0.47340(6) 0.71185(7) 0.0200(2) Uani 1 1 d . . . . .
H46 H 0.856379 0.527960 0.700427 0.024 Uiso 1 1 calc R U . . .
C47 C 0.72509(13) 0.18755(6) 0.72366(8) 0.0270(2) Uani 1 1 d . . . . .
H47A H 0.686327 0.195750 0.654630 0.040 Uiso 1 1 calc R U . . .
H47B H 0.631822 0.202374 0.756662 0.040 Uiso 1 1 calc R U . . .
H47C H 0.754129 0.132461 0.736036 0.040 Uiso 1 1 calc R U . . .
C48 C 1.29609(14) 0.31130(8) 0.77882(8) 0.0323(3) Uani 1 1 d . . . . .
H48A H 1.257131 0.282577 0.718925 0.049 Uiso 1 1 calc R U . . .
H48B H 1.391363 0.282861 0.819562 0.049 Uiso 1 1 calc R U . . .
H48C H 1.336728 0.363135 0.764552 0.049 Uiso 1 1 calc R U . . .
C49 C 1.16107(13) 0.55744(7) 0.78791(8) 0.0264(2) Uani 1 1 d . . . . .
H49A H 1.122826 0.573009 0.720827 0.040 Uiso 1 1 calc R U . . .
H49B H 1.278661 0.577312 0.812284 0.040 Uiso 1 1 calc R U . . .
H49C H 1.081332 0.578992 0.826020 0.040 Uiso 1 1 calc R U . . .
C61 C 0.13384(12) 0.32548(6) 0.50822(7) 0.0181(2) Uani 1 1 d . . . . .
C62 C 0.00017(12) 0.28427(6) 0.53721(7) 0.0204(2) Uani 1 1 d . . . . .
H62 H -0.086930 0.311688 0.561384 0.025 Uiso 1 1 calc R U . . .
C63 C -0.00669(13) 0.20381(6) 0.53106(7) 0.0233(2) Uani 1 1 d . . . . .
H63 H -0.099487 0.176403 0.549892 0.028 Uiso 1 1 calc R U . . .
C64 C 0.12187(14) 0.16291(6) 0.49739(7) 0.0226(2) Uani 1 1 d . . . . .
C65 C 0.25772(14) 0.20346(6) 0.47027(8) 0.0238(2) Uani 1 1 d . . . . .
H65 H 0.347313 0.175851 0.448551 0.029 Uiso 1 1 calc R U . . .
C66 C 0.26234(13) 0.28455(6) 0.47499(7) 0.0224(2) Uani 1 1 d . . . . .
H66 H 0.354158 0.312063 0.455303 0.027 Uiso 1 1 calc R U . . .
C67 C 0.22021(19) 0.03928(7) 0.45250(10) 0.0393(3) Uani 1 1 d . . . . .
H67A H 0.215434 0.056874 0.386617 0.059 Uiso 1 1 calc R U . . .
H67B H 0.188413 -0.015961 0.452220 0.059 Uiso 1 1 calc R U . . .
H67C H 0.338363 0.046280 0.489900 0.059 Uiso 1 1 calc R U . . .

loop_
_atom_site_aniso_label
_atom_site_aniso_U_11
_atom_site_aniso_U_22
_atom_site_aniso_U_33
_atom_site_aniso_U_23
_atom_site_aniso_U_13
_atom_site_aniso_U_12
O1 0.0159(3) 0.0215(4) 0.0300(4) 0.0044(3) -0.0016(3) 0.0017(3)
O2 0.0127(3) 0.0313(4) 0.0223(4) 0.0067(3) -0.0001(3) 0.0035(3)
O3 0.0141(3) 0.0279(4) 0.0325(4) 0.0022(3) -0.0044(3) -0.0029(3)
O4 0.0383(4) 0.0194(4) 0.0337(4) -0.0021(3) 0.0101(3) -0.0022(3)
N1 0.0136(4) 0.0186(4) 0.0213(4) 0.0001(3) -0.0012(3) -0.0006(3)
N2 0.0149(4) 0.0185(4) 0.0303(5) -0.0006(3) -0.0042(3) -0.0009(3)
N3 0.0132(4) 0.0206(4) 0.0217(4) 0.0011(3) -0.0012(3) -0.0006(3)
N5 0.0137(4) 0.0199(4) 0.0194(4) 0.0006(3) -0.0008(3) 0.0001(3)
N6 0.0134(4) 0.0183(4) 0.0255(4) -0.0015(3) -0.0025(3) 0.0003(3)
C2 0.0143(4) 0.0209(5) 0.0182(4) 0.0011(4) 0.0007(3) -0.0017(4)
C4 0.0141(4) 0.0217(5) 0.0160(4) 0.0018(4) 0.0020(3) -0.0007(4)
C6 0.0143(4) 0.0201(5) 0.0167(4) 0.0006(4) 0.0009(3) -0.0006(3)
C41 0.0141(4) 0.0235(5) 0.0164(4) 0.0015(4) 0.0009(3) 0.0009(4)
C42 0.0136(4) 0.0236(5) 0.0198(5) 0.0011(4) 0.0007(3) -0.0006(4)
C43 0.0170(5) 0.0220(5) 0.0192(4) 0.0028(4) 0.0030(4) 0.0019(4)
C44 0.0130(4) 0.0282(5) 0.0178(4) 0.0041(4) 0.0000(3) 0.0030(4)
C45 0.0136(4) 0.0277(5) 0.0188(4) 0.0011(4) 0.0004(3) -0.0025(4)
C46 0.0159(5) 0.0228(5) 0.0201(5) 0.0023(4) 0.0010(4) -0.0005(4)
C47 0.0197(5) 0.0225(5) 0.0355(6) 0.0025(4) -0.0023(4) -0.0008(4)
C48 0.0178(5) 0.0497(7) 0.0297(6) 0.0106(5) 0.0053(4) 0.0101(5)
C49 0.0193(5) 0.0281(6) 0.0295(5) -0.0019(4) -0.0010(4) -0.0052(4)
C61 0.0158(4) 0.0193(5) 0.0168(4) -0.0012(4) -0.0025(3) -0.0011(3)
C62 0.0163(4) 0.0252(5) 0.0185(4) -0.0010(4) 0.0006(3) -0.0003(4)
C63 0.0220(5) 0.0256(5) 0.0224(5) 0.0009(4) 0.0042(4) -0.0047(4)
C64 0.0276(5) 0.0192(5) 0.0191(5) -0.0006(4) 0.0001(4) -0.0020(4)
C65 0.0224(5) 0.0246(5) 0.0242(5) -0.0039(4) 0.0042(4) 0.0021(4)
C66 0.0191(5) 0.0238(5) 0.0241(5) -0.0018(4) 0.0041(4) -0.0022(4)
C67 0.0538(8) 0.0227(6) 0.0454(7) -0.0058(5) 0.0194(6) 0.0017(5)

loop_
_atom_type_symbol
_atom_type_description
_atom_type_scat_dispersion_real
_atom_type_scat_dispersion_imag
_atom_type_scat_source
C C 0.0181 0.0091 'International Tables Vol C Tables 4.2.6.8 and 6.1.1.4'
H H 0.0000 0.0000 'International Tables Vol C Tables 4.2.6.8 and 6.1.1.4'
N N 0.0311 0.0180 'International Tables Vol C Tables 4.2.6.8 and 6.1.1.4'
O O 0.0492 0.0322 'International Tables Vol C Tables 4.2.6.8 and 6.1.1.4'

loop_
_geom_angle_atom_site_label_1
_geom_angle_atom_site_label_2
_geom_angle_atom_site_label_3
_geom_angle
_geom_angle_site_symmetry_1
_geom_angle_site_symmetry_3
_geom_angle_publ_flag
C43 O1 C47 117.14(7) . . ?
C44 O2 C48 114.43(8) . . ?
C45 O3 C49 117.21(8) . . ?
C64 O4 C67 117.80(9) . . ?
C6 N1 C2 114.00(8) . . ?
C2 N2 H1N 117.6(8) . . ?
C2 N2 H2N 121.0(8) . . ?
H1N N2 H2N 120.9(12) . . ?
C4 N3 C2 113.75(8) . . ?
C4 N5 C6 114.46(8) . . ?
C6 N6 C61 124.86(8) . . ?
C6 N6 H3N 118.4(9) . . ?
C61 N6 H3N 115.7(9) . . ?
N2 C2 N1 117.69(8) . . ?
N2 C2 N3 116.63(8) . . ?
N1 C2 N3 125.67(9) . . ?
N3 C4 N5 126.60(9) . . ?
N3 C4 C41 117.83(8) . . ?
N5 C4 C41 115.54(9) . . ?
N5 C6 N1 125.51(9) . . ?
N5 C6 N6 118.09(9) . . ?
N1 C6 N6 116.39(8) . . ?
C42 C41 C46 120.89(9) . . ?
C42 C41 C4 118.26(8) . . ?
C46 C41 C4 120.82(9) . . ?
C43 C42 C41 119.28(9) . . ?
C43 C42 H42 120.4 . . ?
C41 C42 H42 120.4 . . ?
O1 C43 C42 123.88(9) . . ?
O1 C43 C44 115.39(8) . . ?
C42 C43 C44 120.73(9) . . ?
O2 C44 C43 118.62(9) . . ?
O2 C44 C45 121.89(9) . . ?
C43 C44 C45 119.41(9) . . ?
O3 C45 C46 124.45(10) . . ?
O3 C45 C44 115.38(8) . . ?
C46 C45 C44 120.17(9) . . ?
C45 C46 C41 119.50(10) . . ?
C45 C46 H46 120.3 . . ?
C41 C46 H46 120.3 . . ?
O1 C47 H47A 109.5 . . ?
O1 C47 H47B 109.5 . . ?
H47A C47 H47B 109.5 . . ?
O1 C47 H47C 109.5 . . ?
H47A C47 H47C 109.5 . . ?
H47B C47 H47C 109.5 . . ?
O2 C48 H48A 109.5 . . ?
O2 C48 H48B 109.5 . . ?
H48A C48 H48B 109.5 . . ?
O2 C48 H48C 109.5 . . ?
H48A C48 H48C 109.5 . . ?
H48B C48 H48C 109.5 . . ?
O3 C49 H49A 109.5 . . ?
O3 C49 H49B 109.5 . . ?
H49A C49 H49B 109.5 . . ?
O3 C49 H49C 109.5 . . ?
H49A C49 H49C 109.5 . . ?
H49B C49 H49C 109.5 . . ?
C66 C61 C62 119.08(10) . . ?
C66 C61 N6 122.48(9) . . ?
C62 C61 N6 118.42(9) . . ?
C63 C62 C61 120.60(9) . . ?
C63 C62 H62 119.7 . . ?
C61 C62 H62 119.7 . . ?
C62 C63 C64 120.22(9) . . ?
C62 C63 H63 119.9 . . ?
C64 C63 H63 119.9 . . ?
O4 C64 C63 115.21(9) . . ?
O4 C64 C65 125.25(10) . . ?
C63 C64 C65 119.54(10) . . ?
C64 C65 C66 120.00(9) . . ?
C64 C65 H65 120.0 . . ?
C66 C65 H65 120.0 . . ?
C61 C66 C65 120.54(9) . . ?
C61 C66 H66 119.7 . . ?
C65 C66 H66 119.7 . . ?
O4 C67 H67A 109.5 . . ?
O4 C67 H67B 109.5 . . ?
H67A C67 H67B 109.5 . . ?
O4 C67 H67C 109.5 . . ?
H67A C67 H67C 109.5 . . ?
H67B C67 H67C 109.5 . . ?

loop_
_geom_bond_atom_site_label_1
_geom_bond_atom_site_label_2
_geom_bond_distance
_geom_bond_site_symmetry_2
_geom_bond_publ_flag
O1 C43 1.3680(12) . ?
O1 C47 1.4311(12) . ?
O2 C44 1.3750(11) . ?
O2 C48 1.4360(13) . ?
O3 C45 1.3650(12) . ?
O3 C49 1.4249(13) . ?
O4 C64 1.3673(13) . ?
O4 C67 1.4218(15) . ?
N1 C6 1.3472(13) . ?
N1 C2 1.3474(12) . ?
N2 C2 1.3382(13) . ?
N2 H1N 0.879(8) . ?
N2 H2N 0.876(8) . ?
N3 C4 1.3316(13) . ?
N3 C2 1.3557(12) . ?
N5 C4 1.3347(12) . ?
N5 C6 1.3427(12) . ?
N6 C6 1.3538(12) . ?
N6 C61 1.4198(12) . ?
N6 H3N 0.880(8) . ?
C4 C41 1.4875(13) . ?
C41 C42 1.3924(14) . ?
C41 C46 1.3949(13) . ?
C42 C43 1.3886(13) . ?
C42 H42 0.9500 . ?
C43 C44 1.3998(14) . ?
C44 C45 1.3991(15) . ?
C45 C46 1.3948(13) . ?
C46 H46 0.9500 . ?
C47 H47A 0.9800 . ?
C47 H47B 0.9800 . ?
C47 H47C 0.9800 . ?
C48 H48A 0.9800 . ?
C48 H48B 0.9800 . ?
C48 H48C 0.9800 . ?
C49 H49A 0.9800 . ?
C49 H49B 0.9800 . ?
C49 H49C 0.9800 . ?
C61 C66 1.3882(14) . ?
C61 C62 1.3951(14) . ?
C62 C63 1.3837(15) . ?
C62 H62 0.9500 . ?
C63 C64 1.3915(15) . ?
C63 H63 0.9500 . ?
C64 C65 1.3917(15) . ?
C65 C66 1.3932(15) . ?
C65 H65 0.9500 . ?
C66 H66 0.9500 . ?
C67 H67A 0.9800 . ?
C67 H67B 0.9800 . ?
C67 H67C 0.9800 . ?

loop_
_geom_torsion_atom_site_label_1
_geom_torsion_atom_site_label_2
_geom_torsion_atom_site_label_3
_geom_torsion_atom_site_label_4
_geom_torsion
_geom_torsion_site_symmetry_1
_geom_torsion_site_symmetry_2
_geom_torsion_site_symmetry_3
_geom_torsion_site_symmetry_4
_geom_torsion_publ_flag
C6 N1 C2 N2 -178.25(9) . . . . ?
C6 N1 C2 N3 0.58(14) . . . . ?
C4 N3 C2 N2 178.06(9) . . . . ?
C4 N3 C2 N1 -0.78(14) . . . . ?
C2 N3 C4 N5 1.13(14) . . . . ?
C2 N3 C4 C41 -176.70(8) . . . . ?
C6 N5 C4 N3 -1.22(14) . . . . ?
C6 N5 C4 C41 176.66(8) . . . . ?
C4 N5 C6 N1 0.96(14) . . . . ?
C4 N5 C6 N6 -177.69(8) . . . . ?
C2 N1 C6 N5 -0.68(13) . . . . ?
C2 N1 C6 N6 177.99(8) . . . . ?
C61 N6 C6 N5 3.62(14) . . . . ?
C61 N6 C6 N1 -175.16(9) . . . . ?
N3 C4 C41 C42 163.54(9) . . . . ?
N5 C4 C41 C42 -14.54(13) . . . . ?
N3 C4 C41 C46 -14.32(13) . . . . ?
N5 C4 C41 C46 167.61(9) . . . . ?
C46 C41 C42 C43 0.67(14) . . . . ?
C4 C41 C42 C43 -177.18(9) . . . . ?
C47 O1 C43 C42 0.05(14) . . . . ?
C47 O1 C43 C44 -179.05(9) . . . . ?
C41 C42 C43 O1 -178.43(9) . . . . ?
C41 C42 C43 C44 0.62(15) . . . . ?
C48 O2 C44 C43 109.86(11) . . . . ?
C48 O2 C44 C45 -73.33(13) . . . . ?
O1 C43 C44 O2 -5.25(13) . . . . ?
C42 C43 C44 O2 175.61(8) . . . . ?
O1 C43 C44 C45 177.85(9) . . . . ?
C42 C43 C44 C45 -1.28(15) . . . . ?
C49 O3 C45 C46 5.48(14) . . . . ?
C49 O3 C45 C44 -174.27(9) . . . . ?
O2 C44 C45 O3 3.63(14) . . . . ?
C43 C44 C45 O3 -179.58(9) . . . . ?
O2 C44 C45 C46 -176.14(9) . . . . ?
C43 C44 C45 C46 0.65(14) . . . . ?
O3 C45 C46 C41 -179.13(9) . . . . ?
C44 C45 C46 C41 0.62(15) . . . . ?
C42 C41 C46 C45 -1.29(14) . . . . ?
C4 C41 C46 C45 176.51(9) . . . . ?
C6 N6 C61 C66 -52.37(14) . . . . ?
C6 N6 C61 C62 129.24(10) . . . . ?
C66 C61 C62 C63 -1.39(14) . . . . ?
N6 C61 C62 C63 177.06(9) . . . . ?
C61 C62 C63 C64 1.16(14) . . . . ?
C67 O4 C64 C63 174.47(10) . . . . ?
C67 O4 C64 C65 -5.69(15) . . . . ?
C62 C63 C64 O4 -179.92(9) . . . . ?
C62 C63 C64 C65 0.24(15) . . . . ?
O4 C64 C65 C66 178.78(10) . . . . ?
C63 C64 C65 C66 -1.38(15) . . . . ?
C62 C61 C66 C65 0.23(14) . . . . ?
N6 C61 C66 C65 -178.15(9) . . . . ?
C64 C65 C66 C61 1.15(15) . . . . ?
